data_7104363
loop_
_publ_author_name
'Sakamoto, Masami'
'Kanehiro, Masayuki'
'Mino, Takashi'
'Fujita, Tsutomu'

_publ_section_title
;
 Photodimerization of chromone.
;
_journal_issue 17
_journal_name_full 'Chemical communications (Cambridge, England)'
_journal_page_first 2379
_journal_page_last 2380
_journal_paper_doi 10.1039/b822829a
_journal_volume 34
_journal_year 2009
_chemical_formula_sum 'C18 H12 O4'
_chemical_formula_weight 292.28
_chemical_name_systematic
;

?

;
_space_group_IT_number 14
_symmetry_cell_setting monoclinic
_symmetry_space_group_name_Hall '-P 2ybc'
_symmetry_space_group_name_H-M 'P 1 21/c 1'
_atom_sites_solution_hydrogens geom
_atom_sites_solution_primary direct
_atom_sites_solution_secondary difmap
_audit_creation_method SHELXL-97
_cell_angle_alpha 90.00
_cell_angle_beta 98.247(2)
_cell_angle_gamma 90.00
_cell_formula_units_Z 4
_cell_length_a 10.5496(13)
_cell_length_b 8.5832(10)
_cell_length_c 14.7098(18)
_cell_measurement_reflns_used 2489
_cell_measurement_temperature 173
_cell_measurement_theta_max 27.57
_cell_measurement_theta_min 2.75
_cell_volume 1318.2(3)
_computing_cell_refinement 'Bruker SMART'
_computing_data_collection 'Bruker SMART'
_computing_data_reduction 'Bruker SAINT'
_computing_molecular_graphics 'Bruker SHELXTL'
_computing_publication_material 'Bruker SHELXTL'
_computing_structure_refinement 'SHELXL-97 (Sheldrick, 1997)'
_computing_structure_solution 'SHELXS-97 (Sheldrick, 1990)'
_diffrn_ambient_temperature 173
_diffrn_detector_area_resol_mean 8.333
_diffrn_measured_fraction_theta_full 1.000
_diffrn_measured_fraction_theta_max 0.917
_diffrn_measurement_device_type 'APEX II CCD area detector'
_diffrn_measurement_method 'phi and omega scans'
_diffrn_radiation_monochromator graphite
_diffrn_radiation_source 'fine-focus sealed tube'
_diffrn_radiation_type MoK\a
_diffrn_radiation_wavelength 0.71073
_diffrn_reflns_av_R_equivalents 0.0177
_diffrn_reflns_av_sigmaI/netI 0.0232
_diffrn_reflns_limit_h_max 12
_diffrn_reflns_limit_h_min -13
_diffrn_reflns_limit_k_max 11
_diffrn_reflns_limit_k_min -11
_diffrn_reflns_limit_l_max 11
_diffrn_reflns_limit_l_min -19
_diffrn_reflns_number 7195
_diffrn_reflns_theta_full 25.00
_diffrn_reflns_theta_max 28.42
_diffrn_reflns_theta_min 1.95
_diffrn_standards_decay_% 0
_diffrn_standards_number 0
_exptl_absorpt_coefficient_mu 0.105
_exptl_absorpt_correction_T_max 0.9845
_exptl_absorpt_correction_T_min 0.9545
_exptl_absorpt_correction_type empirical
_exptl_absorpt_process_details 'SADABS Sheldrick 1996'
_exptl_crystal_colour colourless
_exptl_crystal_density_diffrn 1.473
_exptl_crystal_density_method 'not measured'
_exptl_crystal_description prismatic
_exptl_crystal_F_000 608
_exptl_crystal_size_max 0.45
_exptl_crystal_size_mid 0.25
_exptl_crystal_size_min 0.15
_refine_diff_density_max 0.576
_refine_diff_density_min -0.235
_refine_diff_density_rms 0.044
_refine_ls_extinction_method none
_refine_ls_goodness_of_fit_ref 1.058
_refine_ls_hydrogen_treatment constr
_refine_ls_matrix_type full
_refine_ls_number_parameters 199
_refine_ls_number_reflns 3043
_refine_ls_number_restraints 0
_refine_ls_restrained_S_all 1.058
_refine_ls_R_factor_all 0.0603
_refine_ls_R_factor_gt 0.0477
_refine_ls_shift/su_max 0.000
_refine_ls_shift/su_mean 0.000
_refine_ls_structure_factor_coef Fsqd
_refine_ls_weighting_details 'calc w=1/[\s^2^(Fo^2^)+(0.0617P)^2^+0.5416P] where P=(Fo^2^+2Fc^2^)/3'
_refine_ls_weighting_scheme calc
_refine_ls_wR_factor_gt 0.1260
_refine_ls_wR_factor_ref 0.1332
_reflns_number_gt 2411
_reflns_number_total 3043
_reflns_threshold_expression >2sigma(I)
_cod_data_source_file b822829a.txt
_cod_data_source_block saka98_p21c
_cod_depositor_comments
;
The following automatic conversions were performed:
'_symmetry_cell_setting' value 'Monoclinic' changed to 'monoclinic'
according to '/home/saulius/struct/CIF-dictionaries/cif_core.dic'
dictionary named 'cif_core.dic' version 2.4.1 from 2010-06-29.

Automatic conversion script
Id: cif_fix_enum 1527 2010-12-29 10:47:43Z saulius 
;
_cod_original_sg_symbol_H-M P2(1)/c
_cod_database_code 7104363

loop_
_symmetry_equiv_pos_as_xyz
'x, y, z'
'-x, y+1/2, -z+1/2'
'-x, -y, -z'
'x, -y-1/2, z-1/2'

loop_
_atom_site_label
_atom_site_type_symbol
_atom_site_fract_x
_atom_site_fract_y
_atom_site_fract_z
_atom_site_U_iso_or_equiv
_atom_site_adp_type
_atom_site_occupancy
_atom_site_symmetry_multiplicity
_atom_site_calc_flag
_atom_site_refinement_flags
_atom_site_disorder_assembly
_atom_site_disorder_group
C1 C 0.72817(17) 0.9626(2) 0.25252(12) 0.0373(4) Uani 1 1 d . . .
H1 H 0.7315 0.9724 0.1852 0.045 Uiso 1 1 calc R . .
C2 C 0.82088(17) 1.0733(2) 0.31332(12) 0.0360(4) Uani 1 1 d . . .
H2 H 0.8332 1.1730 0.2806 0.043 Uiso 1 1 calc R . .
C3 C 0.94627(16) 1.0093(2) 0.35884(12) 0.0361(4) Uani 1 1 d . . .
C4 C 0.95553(16) 0.8381(2) 0.36116(11) 0.0332(4) Uani 1 1 d . . .
C5 C 1.06723(17) 0.7653(2) 0.40439(12) 0.0376(4) Uani 1 1 d . . .
H5 H 1.1383 0.8272 0.4296 0.045 Uiso 1 1 calc R . .
C6 C 1.07533(18) 0.6063(2) 0.41083(13) 0.0409(4) Uani 1 1 d . . .
H6 H 1.1514 0.5582 0.4403 0.049 Uiso 1 1 calc R . .
C7 C 0.97062(18) 0.5155(2) 0.37358(12) 0.0411(4) Uani 1 1 d . . .
H7 H 0.9762 0.4052 0.3778 0.049 Uiso 1 1 calc R . .
C8 C 0.85942(18) 0.5837(2) 0.33087(12) 0.0369(4) Uani 1 1 d . . .
H8 H 0.7889 0.5206 0.3059 0.044 Uiso 1 1 calc R . .
C9 C 0.85097(16) 0.7451(2) 0.32448(11) 0.0321(4) Uani 1 1 d . . .
C10 C 0.71128(16) 1.08775(19) 0.37243(12) 0.0326(4) Uani 1 1 d . . .
H10 H 0.7148 0.9955 0.4142 0.039 Uiso 1 1 calc R . .
C11 C 0.61786(16) 1.0523(2) 0.28592(11) 0.0336(4) Uani 1 1 d . . .
H11 H 0.6065 1.1509 0.2495 0.040 Uiso 1 1 calc R . .
C12 C 0.49085(16) 1.01174(19) 0.31168(12) 0.0332(4) Uani 1 1 d . . .
C13 C 0.46402(16) 1.11725(18) 0.38793(11) 0.0306(4) Uani 1 1 d . . .
C14 C 0.33933(16) 1.1291(2) 0.40778(12) 0.0342(4) Uani 1 1 d . . .
H14 H 0.2742 1.0668 0.3744 0.041 Uiso 1 1 calc R . .
C15 C 0.30763(18) 1.2289(2) 0.47472(12) 0.0376(4) Uani 1 1 d . . .
H15 H 0.2213 1.2371 0.4858 0.045 Uiso 1 1 calc R . .
C16 C 0.40278(19) 1.3168(2) 0.52569(13) 0.0417(4) Uani 1 1 d . . .
H16 H 0.3821 1.3827 0.5733 0.050 Uiso 1 1 calc R . .
C17 C 0.52700(18) 1.3089(2) 0.50750(13) 0.0387(4) Uani 1 1 d . . .
H17 H 0.5918 1.3689 0.5430 0.046 Uiso 1 1 calc R . .
C18 C 0.55847(16) 1.21374(19) 0.43745(12) 0.0321(4) Uani 1 1 d . . .
O1 O 0.73454(11) 0.80383(14) 0.28610(8) 0.0368(3) Uani 1 1 d . . .
O2 O 1.03252(13) 1.09512(16) 0.39248(11) 0.0527(4) Uani 1 1 d . . .
O3 O 0.68420(11) 1.22038(13) 0.42176(8) 0.0354(3) Uani 1 1 d . . .
O4 O 0.41550(12) 0.91463(15) 0.27671(10) 0.0471(4) Uani 1 1 d . . .

loop_
_atom_site_aniso_label
_atom_site_aniso_U_11
_atom_site_aniso_U_22
_atom_site_aniso_U_33
_atom_site_aniso_U_23
_atom_site_aniso_U_13
_atom_site_aniso_U_12
C1 0.0446(10) 0.0351(9) 0.0320(9) 0.0006(7) 0.0043(7) 0.0011(8)
C2 0.0384(9) 0.0371(9) 0.0334(9) 0.0011(7) 0.0081(7) -0.0044(7)
C3 0.0320(9) 0.0388(9) 0.0392(9) -0.0090(7) 0.0107(7) -0.0030(7)
C4 0.0308(8) 0.0391(9) 0.0310(8) -0.0072(7) 0.0090(6) -0.0011(7)
C5 0.0304(8) 0.0468(10) 0.0366(9) -0.0077(8) 0.0078(7) -0.0002(7)
C6 0.0364(9) 0.0511(11) 0.0357(9) 0.0010(8) 0.0073(7) 0.0078(8)
C7 0.0510(11) 0.0372(10) 0.0364(10) 0.0003(8) 0.0106(8) 0.0040(8)
C8 0.0401(9) 0.0391(10) 0.0315(9) -0.0046(7) 0.0049(7) -0.0031(7)
C9 0.0324(8) 0.0392(9) 0.0256(8) -0.0052(7) 0.0070(6) 0.0007(7)
C10 0.0339(9) 0.0277(8) 0.0352(9) -0.0006(7) 0.0016(7) -0.0005(6)
C11 0.0375(9) 0.0289(8) 0.0323(8) 0.0040(7) -0.0026(7) 0.0018(7)
C12 0.0327(8) 0.0253(8) 0.0377(9) 0.0002(7) -0.0075(7) 0.0047(6)
C13 0.0328(8) 0.0233(7) 0.0335(8) 0.0038(6) -0.0028(6) 0.0010(6)
C14 0.0354(9) 0.0291(8) 0.0361(9) 0.0065(7) -0.0017(7) -0.0012(7)
C15 0.0407(10) 0.0333(9) 0.0392(9) 0.0078(7) 0.0074(7) 0.0015(7)
C16 0.0533(11) 0.0350(9) 0.0382(10) -0.0002(8) 0.0119(8) -0.0013(8)
C17 0.0462(11) 0.0314(9) 0.0369(9) -0.0042(7) 0.0004(8) -0.0054(8)
C18 0.0335(8) 0.0255(8) 0.0356(9) 0.0050(7) -0.0012(7) -0.0010(6)
O1 0.0327(6) 0.0364(7) 0.0393(7) -0.0034(5) -0.0014(5) -0.0005(5)
O2 0.0342(7) 0.0458(8) 0.0775(11) -0.0184(7) 0.0060(7) -0.0071(6)
O3 0.0323(6) 0.0303(6) 0.0418(7) -0.0039(5) -0.0005(5) -0.0030(5)
O4 0.0368(7) 0.0384(7) 0.0621(9) -0.0179(6) -0.0066(6) -0.0005(6)

loop_
_atom_type_symbol
_atom_type_description
_atom_type_scat_dispersion_real
_atom_type_scat_dispersion_imag
_atom_type_scat_source
C C 0.0033 0.0016 'International Tables Vol C Tables 4.2.6.8 and 6.1.1.4'
H H 0.0000 0.0000 'International Tables Vol C Tables 4.2.6.8 and 6.1.1.4'
O O 0.0106 0.0060 'International Tables Vol C Tables 4.2.6.8 and 6.1.1.4'

loop_
_geom_angle_atom_site_label_1
_geom_angle_atom_site_label_2
_geom_angle_atom_site_label_3
_geom_angle
_geom_angle_site_symmetry_1
_geom_angle_site_symmetry_3
_geom_angle_publ_flag
O1 C1 C11 111.31(14) . . ?
O1 C1 C2 112.64(14) . . ?
C11 C1 C2 87.28(13) . . ?
O1 C1 H1 114.3 . . ?
C11 C1 H1 114.3 . . ?
C2 C1 H1 114.3 . . ?
C3 C2 C10 117.45(14) . . ?
C3 C2 C1 118.45(15) . . ?
C10 C2 C1 85.01(12) . . ?
C3 C2 H2 111.2 . . ?
C10 C2 H2 111.2 . . ?
C1 C2 H2 111.2 . . ?
O2 C3 C4 123.37(17) . . ?
O2 C3 C2 121.33(17) . . ?
C4 C3 C2 115.28(15) . . ?
C5 C4 C9 118.88(17) . . ?
C5 C4 C3 120.24(16) . . ?
C9 C4 C3 120.80(16) . . ?
C6 C5 C4 121.01(17) . . ?
C6 C5 H5 119.5 . . ?
C4 C5 H5 119.5 . . ?
C5 C6 C7 119.37(18) . . ?
C5 C6 H6 120.3 . . ?
C7 C6 H6 120.3 . . ?
C8 C7 C6 120.99(18) . . ?
C8 C7 H7 119.5 . . ?
C6 C7 H7 119.5 . . ?
C7 C8 C9 119.70(17) . . ?
C7 C8 H8 120.2 . . ?
C9 C8 H8 120.2 . . ?
O1 C9 C8 116.01(15) . . ?
O1 C9 C4 123.83(16) . . ?
C8 C9 C4 120.05(16) . . ?
O3 C10 C11 116.05(14) . . ?
O3 C10 C2 125.47(14) . . ?
C11 C10 C2 87.74(13) . . ?
O3 C10 H10 108.5 . . ?
C11 C10 H10 108.5 . . ?
C2 C10 H10 108.5 . . ?
C12 C11 C10 109.44(14) . . ?
C12 C11 C1 135.89(15) . . ?
C10 C11 C1 86.46(12) . . ?
C12 C11 H11 107.0 . . ?
C10 C11 H11 107.0 . . ?
C1 C11 H11 107.0 . . ?
O4 C12 C11 127.77(17) . . ?
O4 C12 C13 123.31(17) . . ?
C11 C12 C13 108.86(14) . . ?
C14 C13 C18 117.81(16) . . ?
C14 C13 C12 119.11(15) . . ?
C18 C13 C12 122.96(15) . . ?
C15 C14 C13 121.84(16) . . ?
C15 C14 H14 119.1 . . ?
C13 C14 H14 119.1 . . ?
C14 C15 C16 119.48(17) . . ?
C14 C15 H15 120.3 . . ?
C16 C15 H15 120.3 . . ?
C17 C16 C15 120.25(17) . . ?
C17 C16 H16 119.9 . . ?
C15 C16 H16 119.9 . . ?
C16 C17 C18 120.50(17) . . ?
C16 C17 H17 119.7 . . ?
C18 C17 H17 119.7 . . ?
O3 C18 C17 115.89(15) . . ?
O3 C18 C13 124.13(15) . . ?
C17 C18 C13 119.98(16) . . ?
C9 O1 C1 118.75(13) . . ?
C18 O3 C10 108.99(12) . . ?

loop_
_geom_bond_atom_site_label_1
_geom_bond_atom_site_label_2
_geom_bond_distance
_geom_bond_site_symmetry_2
_geom_bond_publ_flag
C1 O1 1.448(2) . ?
C1 C11 1.534(2) . ?
C1 C2 1.552(2) . ?
C1 H1 1.0000 . ?
C2 C3 1.498(3) . ?
C2 C10 1.548(2) . ?
C2 H2 1.0000 . ?
C3 O2 1.219(2) . ?
C3 C4 1.473(3) . ?
C4 C5 1.403(2) . ?
C4 C9 1.405(2) . ?
C5 C6 1.369(3) . ?
C5 H5 0.9500 . ?
C6 C7 1.398(3) . ?
C6 H6 0.9500 . ?
C7 C8 1.379(3) . ?
C7 H7 0.9500 . ?
C8 C9 1.391(3) . ?
C8 H8 0.9500 . ?
C9 O1 1.372(2) . ?
C10 O3 1.401(2) . ?
C10 C11 1.524(2) . ?
C10 H10 1.0000 . ?
C11 C12 1.485(2) . ?
C11 H11 1.0000 . ?
C12 O4 1.214(2) . ?
C12 C13 1.500(2) . ?
C13 C14 1.392(2) . ?
C13 C18 1.415(2) . ?
C14 C15 1.382(3) . ?
C14 H14 0.9500 . ?
C15 C16 1.387(3) . ?
C15 H15 0.9500 . ?
C16 C17 1.376(3) . ?
C16 H16 0.9500 . ?
C17 C18 1.392(2) . ?
C17 H17 0.9500 . ?
C18 O3 1.380(2) . ?

loop_
_geom_torsion_atom_site_label_1
_geom_torsion_atom_site_label_2
_geom_torsion_atom_site_label_3
_geom_torsion_atom_site_label_4
_geom_torsion
_geom_torsion_site_symmetry_1
_geom_torsion_site_symmetry_2
_geom_torsion_site_symmetry_3
_geom_torsion_site_symmetry_4
_geom_torsion_publ_flag
O1 C1 C2 C3 33.7(2) . . . . ?
C11 C1 C2 C3 145.64(15) . . . . ?
O1 C1 C2 C10 -84.96(15) . . . . ?
C11 C1 C2 C10 27.02(12) . . . . ?
C10 C2 C3 O2 -94.4(2) . . . . ?
C1 C2 C3 O2 165.82(17) . . . . ?
C10 C2 C3 C4 84.46(19) . . . . ?
C1 C2 C3 C4 -15.3(2) . . . . ?
O2 C3 C4 C5 0.6(3) . . . . ?
C2 C3 C4 C5 -178.19(15) . . . . ?
O2 C3 C4 C9 177.38(17) . . . . ?
C2 C3 C4 C9 -1.4(2) . . . . ?
C9 C4 C5 C6 0.2(2) . . . . ?
C3 C4 C5 C6 177.02(16) . . . . ?
C4 C5 C6 C7 0.1(3) . . . . ?
C5 C6 C7 C8 -0.2(3) . . . . ?
C6 C7 C8 C9 0.1(3) . . . . ?
C7 C8 C9 O1 -176.11(15) . . . . ?
C7 C8 C9 C4 0.2(3) . . . . ?
C5 C4 C9 O1 175.66(15) . . . . ?
C3 C4 C9 O1 -1.1(2) . . . . ?
C5 C4 C9 C8 -0.4(2) . . . . ?
C3 C4 C9 C8 -177.15(16) . . . . ?
C3 C2 C10 O3 92.5(2) . . . . ?
C1 C2 C10 O3 -147.96(16) . . . . ?
C3 C2 C10 C11 -146.77(16) . . . . ?
C1 C2 C10 C11 -27.19(12) . . . . ?
O3 C10 C11 C12 -65.86(18) . . . . ?
C2 C10 C11 C12 165.30(14) . . . . ?
O3 C10 C11 C1 156.32(15) . . . . ?
C2 C10 C11 C1 27.48(12) . . . . ?
O1 C1 C11 C12 -28.7(3) . . . . ?
C2 C1 C11 C12 -142.0(2) . . . . ?
O1 C1 C11 C10 85.86(15) . . . . ?
C2 C1 C11 C10 -27.42(12) . . . . ?
C10 C11 C12 O4 -142.66(17) . . . . ?
C1 C11 C12 O4 -37.0(3) . . . . ?
C10 C11 C12 C13 39.98(18) . . . . ?
C1 C11 C12 C13 145.64(18) . . . . ?
O4 C12 C13 C14 -13.7(2) . . . . ?
C11 C12 C13 C14 163.78(14) . . . . ?
O4 C12 C13 C18 170.39(16) . . . . ?
C11 C12 C13 C18 -12.1(2) . . . . ?
C18 C13 C14 C15 -1.3(2) . . . . ?
C12 C13 C14 C15 -177.39(15) . . . . ?
C13 C14 C15 C16 -1.9(3) . . . . ?
C14 C15 C16 C17 2.3(3) . . . . ?
C15 C16 C17 C18 0.5(3) . . . . ?
C16 C17 C18 O3 176.78(16) . . . . ?
C16 C17 C18 C13 -3.7(3) . . . . ?
C14 C13 C18 O3 -176.48(15) . . . . ?
C12 C13 C18 O3 -0.5(2) . . . . ?
C14 C13 C18 C17 4.1(2) . . . . ?
C12 C13 C18 C17 180.00(15) . . . . ?
C8 C9 O1 C1 -161.98(14) . . . . ?
C4 C9 O1 C1 21.9(2) . . . . ?
C11 C1 O1 C9 -132.64(15) . . . . ?
C2 C1 O1 C9 -36.5(2) . . . . ?
C17 C18 O3 C10 161.37(15) . . . . ?
C13 C18 O3 C10 -18.1(2) . . . . ?
C11 C10 O3 C18 51.10(19) . . . . ?
C2 C10 O3 C18 158.23(15) . . . . ?
